data_2006084
loop_
_publ_author_name
'Chiaroni, A.'
'Riche, C.'
'Zair, T.'
'Guenoun, F.'
'Lazaro, R.'
'Viallefont, P.'

_publ_contact_author
;
      Dr Claude Riche
      Institut de Chimie des Substances Naturelles
      C.N.R.S.
      91198 Gif-sur-Yvette CEDEX
      France
;
_publ_section_title
;M\'ethyl
 <i>N</i>-[(2<i>R</i>,5<i>S</i>)-1-<i>N</i>-Benzyl-5-m\'ethoxycarbonylprolyl]-(<i>S</i>)-ph\'enylalaninate
;
_journal_issue 4
_journal_name_full 'Acta Crystallographica Section C'
_journal_page_first 459
_journal_page_last 461
_journal_paper_doi 10.1107/S0108270196014606
_journal_volume 53
_journal_year 1997
_chemical_formula_moiety 'C24 H28 N2 O5'
_chemical_formula_sum 'C24 H28 N2 O5'
_chemical_formula_weight 424.50
_chemical_name_systematic
;
m\'ethyl (2R,5S)-1-N-benzyl-5-m\'ethoxycarbonylprolyl-(2S)-ph\'enylalaninate
;
_space_group_IT_number 19
_symmetry_cell_setting orthorhombic
_symmetry_space_group_name_Hall 'P 2ac 2ab'
_symmetry_space_group_name_H-M 'P 21 21 21'
_atom_type_scat_source International_Tables_Vol_IV_table_2.2B
_cell_angle_alpha 90.00
_cell_angle_beta 90.00
_cell_angle_gamma 90.00
_cell_formula_units_Z 4
_cell_length_a 7.473(2)
_cell_length_b 13.971(6)
_cell_length_c 21.769(11)
_cell_measurement_reflns_used 25
_cell_measurement_temperature 293
_cell_measurement_theta_max 18.4
_cell_measurement_theta_min 14.2
_cell_volume 2272.8(16)
_computing_data_collection 'CAD-4 Software (Enraf-Nonius, 1989)'
_computing_data_reduction 'NONIUS (Riche, 1989)'
_computing_molecular_graphics 'R3M  (Riche, 1983)  ORTEP (Johnson, 1965)'
_computing_publication_material 'ACTACIF (Riche, 1992)'
_computing_structure_refinement 'SHELX76   (Sheldrick, 1976)'
_computing_structure_solution 'SHELXS86  (Sheldrick, 1985)'
_diffrn_ambient_temperature 293
_diffrn_measurement_device 'Nonius CAD4 diffractometer'
_diffrn_measurement_method \q/2\q
_diffrn_radiation_monochromator graphite
_diffrn_radiation_source 'X-ray tube'
_diffrn_radiation_type 'Cu K\a'
_diffrn_radiation_wavelength 1.5418
_diffrn_reflns_av_R_equivalents 0.069
_diffrn_reflns_limit_h_max 8
_diffrn_reflns_limit_h_min -6
_diffrn_reflns_limit_k_max 14
_diffrn_reflns_limit_k_min 0
_diffrn_reflns_limit_l_max 25
_diffrn_reflns_limit_l_min 0
_diffrn_reflns_number 2944
_diffrn_reflns_theta_max 66.91
_diffrn_reflns_theta_min 2.03
_diffrn_standards_decay_% 0
_diffrn_standards_interval_time 120
_diffrn_standards_number 3
_exptl_absorpt_coefficient_mu 0.67
_exptl_absorpt_correction_type none
_exptl_crystal_colour colourless
_exptl_crystal_density_diffrn 1.24
_exptl_crystal_description prism
_exptl_crystal_F_000 904.00
_exptl_crystal_size_max 0.40
_exptl_crystal_size_mid 0.20
_exptl_crystal_size_min 0.12
_refine_diff_density_max 0.27
_refine_diff_density_min -0.27
_refine_ls_extinction_method none
_refine_ls_goodness_of_fit_obs 1.09
_refine_ls_hydrogen_treatment noref
_refine_ls_matrix_type full
_refine_ls_number_parameters 280
_refine_ls_number_reflns 1797
_refine_ls_R_factor_obs 0.075
_refine_ls_shift/esd_max 0.02
_refine_ls_structure_factor_coef F
_refine_ls_weighting_details 'w = 1/[\s^2^(F) +  0.0098F^2^]'
_refine_ls_weighting_scheme calc
_refine_ls_wR_factor_obs 0.107
_reflns_number_observed 1826
_reflns_number_total 2158
_reflns_observed_criterion refl_observed_if_I_>_3.0_sigma(I)
_cod_data_source_file pa1246.cif
_cod_data_source_block prolyl
_cod_depositor_comments
;
 Adding the _atom_site_type_symbol data item.

 Antanas Vaitkus,
 2017-01-19

The following automatic conversions were performed:

'_refine_ls_weighting_scheme' value 'calc w = 1/[\s^2^(F) +
0.0098F^2^]' was changed to 'calc'. New tag
'_refine_ls_weighting_details' was created. The value of the new tag
was set to 'w = 1/[\s^2^(F) + 0.0098F^2^]'.

Automatic conversion script
Id: cif_fix_values 3143 2015-03-26 13:38:13Z robertas 
;
_cod_database_code 2006084

loop_
_symmetry_equiv_pos_as_xyz
+x,+y,+z
1/2-x,-y,1/2+z
1/2+x,1/2-y,-z
-x,1/2+y,1/2-z

loop_
_atom_site_aniso_label
_atom_site_aniso_U_11
_atom_site_aniso_U_12
_atom_site_aniso_U_13
_atom_site_aniso_U_22
_atom_site_aniso_U_23
_atom_site_aniso_U_33
N1 0.0485(20) -0.0020(18) 0.0016(17) 0.0433(22) -0.0025(15) 0.0522(19)
C2 0.0372(21) -0.0030(21) -0.0016(19) 0.0577(31) -0.0028(22) 0.0615(27)
C3 0.0543(28) 0.0053(28) -0.0109(25) 0.0721(36) 0.0096(27) 0.0737(31)
C4 0.0667(32) -0.0014(29) -0.0058(25) 0.0745(37) 0.0129(25) 0.0586(27)
C5 0.0556(25) -0.0035(23) -0.0030(21) 0.0515(30) -0.0021(20) 0.0483(21)
C6 0.0531(27) -0.0068(25) 0.0074(22) 0.0521(31) 0.0011(22) 0.0651(27)
C7 0.0746(32) -0.0067(26) 0.0089(24) 0.0439(29) 0.0043(20) 0.0575(24)
C8 0.1137(55) 0.0035(39) -0.0023(39) 0.0571(36) -0.0127(28) 0.0790(35)
C9 0.1804(94) 0.0046(61) 0.0079(62) 0.0658(44) -0.0253(37) 0.0853(44)
C10 0.1521(83) 0.0338(52) 0.0200(52) 0.0675(43) 0.0077(35) 0.0837(41)
C11 0.0920(46) 0.0285(41) 0.0035(38) 0.0805(46) 0.0098(37) 0.0934(43)
C12 0.0769(34) 0.0047(33) 0.0028(28) 0.0671(37) -0.0041(27) 0.0665(27)
C13 0.0397(22) -0.0011(22) 0.0033(19) 0.0520(28) -0.0048(21) 0.0583(23)
O14 0.0494(19) 0.0094(19) 0.0015(21) 0.0727(28) -0.0373(25) 0.1140(33)
N15 0.0420(19) 0.0026(17) 0.0004(17) 0.0442(22) -0.0074(17) 0.0625(21)
C16 0.0421(22) -0.0015(22) -0.0013(19) 0.0535(29) -0.0093(19) 0.0512(21)
C17 0.0477(24) 0.0027(23) -0.0004(21) 0.0538(29) 0.0013(22) 0.0619(27)
O18 0.1223(39) 0.0018(27) -0.0137(24) 0.0657(24) 0.0056(18) 0.0583(21)
O19 0.0800(25) -0.0022(20) 0.0014(21) 0.0434(19) 0.0023(16) 0.0721(20)
C20 0.0841(43) 0.0059(32) -0.0050(40) 0.0444(33) 0.0007(30) 0.1057(45)
C21 0.0417(24) -0.0036(23) -0.0009(21) 0.0615(32) 0.0069(24) 0.0670(26)
C22 0.0343(21) 0.0027(23) 0.0007(19) 0.0637(32) 0.0086(23) 0.0634(26)
C23 0.0449(24) 0.0038(24) -0.0017(23) 0.0599(34) 0.0020(24) 0.0734(29)
C24 0.0554(28) 0.0031(27) 0.0013(30) 0.0497(32) 0.0091(28) 0.1003(41)
C25 0.0706(38) 0.0019(34) -0.0028(34) 0.0714(46) 0.0322(36) 0.0942(40)
C26 0.0757(39) -0.0019(43) -0.0031(30) 0.1183(61) 0.0186(36) 0.0619(29)
C27 0.0619(31) -0.0037(28) 0.0016(27) 0.0631(35) 0.0015(25) 0.0729(30)
C28 0.0609(28) -0.0092(26) 0.0075(21) 0.0618(31) 0.0012(19) 0.0421(20)
O29 0.0532(18) -0.0057(21) 0.0071(17) 0.0911(29) -0.0180(21) 0.0673(21)
O30 0.0663(24) -0.0091(24) 0.0091(18) 0.0964(31) -0.0169(19) 0.0586(19)
C31 0.0642(36) 0.0020(41) 0.0121(33) 0.1263(64) -0.0352(41) 0.0846(38)

loop_
_atom_site_label
_atom_site_type_symbol
_atom_site_fract_x
_atom_site_fract_y
_atom_site_fract_z
_atom_site_U_iso_or_equiv
_atom_site_thermal_displace_type
_atom_site_calc_flag
_atom_site_calc_attached_atom
N1 N -0.1399(5) 0.0780(3) 0.1127(2) 0.048(3) Uani ? ?
C2 C -0.2541(6) 0.1588(4) 0.1318(2) 0.052(5) Uani ? ?
C3 C -0.3130(8) 0.2094(4) 0.0723(3) 0.067(6) Uani ? ?
C4 C -0.1477(8) 0.1921(5) 0.0309(2) 0.067(6) Uani ? ?
C5 C -0.0889(7) 0.0904(4) 0.0478(2) 0.052(4) Uani ? ?
C6 C -0.2159(7) -0.0167(4) 0.1256(2) 0.057(5) Uani ? ?
C7 C -0.0866(8) -0.0961(4) 0.1110(2) 0.059(5) Uani ? ?
C8 C -0.1128(12) -0.1582(5) 0.0629(3) 0.083(7) Uani ? ?
C9 C 0.0090(17) -0.2316(6) 0.0510(4) 0.110(11) Uani ? ?
C10 C 0.1552(15) -0.2434(5) 0.0862(4) 0.101(10) Uani ? ?
C11 C 0.1858(11) -0.1817(6) 0.1348(4) 0.089(8) Uani ? ?
C12 C 0.0654(9) -0.1084(5) 0.1462(3) 0.070(6) Uani ? ?
C13 C -0.1571(6) 0.2280(4) 0.1734(2) 0.050(4) Uani ? ?
O14 O -0.2410(5) 0.2925(3) 0.2002(2) 0.079(5) Uani ? ?
N15 N 0.0212(5) 0.2202(3) 0.1771(2) 0.050(4) Uani ? ?
C16 C 0.1259(6) 0.2917(4) 0.2079(2) 0.049(4) Uani ? ?
C17 C 0.1149(7) 0.3877(4) 0.1736(2) 0.054(5) Uani ? ?
O18 O 0.1057(7) 0.3955(3) 0.1200(2) 0.082(5) Uani ? ?
O19 O 0.1274(6) 0.4602(3) 0.2125(2) 0.065(4) Uani ? ?
C20 C 0.1229(10) 0.5557(4) 0.1867(4) 0.078(7) Uani ? ?
C21 C 0.3246(6) 0.2625(4) 0.2119(2) 0.057(5) Uani ? ?
C22 C 0.3501(6) 0.1771(4) 0.2548(2) 0.054(5) Uani ? ?
C23 C 0.3513(7) 0.0846(4) 0.2330(3) 0.059(5) Uani ? ?
C24 C 0.3735(8) 0.0072(4) 0.2724(3) 0.068(6) Uani ? ?
C25 C 0.3917(9) 0.0223(5) 0.3339(3) 0.079(7) Uani ? ?
C26 C 0.3931(10) 0.1133(7) 0.3564(3) 0.085(8) Uani ? ?
C27 C 0.3712(8) 0.1909(4) 0.3169(3) 0.066(6) Uani ? ?
C28 C 0.1103(7) 0.0766(4) 0.0401(2) 0.055(5) Uani ? ?
O29 O 0.2215(5) 0.1106(3) 0.0750(2) 0.071(4) Uani ? ?
O30 O 0.1532(6) 0.0278(4) -0.0086(2) 0.074(4) Uani ? ?
C31 C 0.3422(10) 0.0111(7) -0.0181(3) 0.092(8) Uani ? ?
H2 H -0.35849 0.13482 0.15610 0.057 Uiso calc C2
H3a H -0.33481 0.27920 0.07909 0.073 Uiso calc C3
H3b H -0.42321 0.17960 0.05458 0.073 Uiso calc C3
H4a H -0.05096 0.23949 0.04005 0.073 Uiso calc C4
H4b H -0.18042 0.19648 -0.01354 0.073 Uiso calc C4
H5 H -0.14688 0.04228 0.02023 0.057 Uiso calc C5
H6a H -0.32635 -0.02535 0.10029 0.062 Uiso calc C6
H6b H -0.24821 -0.02025 0.17014 0.062 Uiso calc C6
H8 H -0.22049 -0.15071 0.03607 0.092 Uiso calc C8
H9 H -0.01281 -0.27612 0.01581 0.122 Uiso calc C9
H10 H 0.24126 -0.29649 0.07737 0.111 Uiso calc C10
H11 H 0.29378 -0.18992 0.16141 0.098 Uiso calc C11
H12 H 0.08923 -0.06313 0.18090 0.077 Uiso calc C12
HN15 H 0.08221 0.16369 0.15818 0.055 Uiso calc N15
H16 H 0.07573 0.29818 0.25024 0.054 Uiso calc C16
H20a H 0.13341 0.60396 0.22042 0.086 Uiso calc C20
H20b H 0.22483 0.56379 0.15736 0.086 Uiso calc C20
H20c H 0.00732 0.56544 0.16437 0.086 Uiso calc C20
H21a H 0.39572 0.31791 0.22779 0.062 Uiso calc C21
H21b H 0.36846 0.24519 0.16997 0.062 Uiso calc C21
H23 H 0.33598 0.07287 0.18797 0.065 Uiso calc C23
H24 H 0.37612 -0.05945 0.25559 0.075 Uiso calc C24
H25 H 0.40413 -0.03334 0.36245 0.087 Uiso calc C25
H26 H 0.40979 0.12445 0.40146 0.094 Uiso calc C26
H27 H 0.37080 0.25740 0.33396 0.073 Uiso calc C27
H31a H 0.35979 -0.02684 -0.05658 0.101 Uiso calc C31
H31b H 0.40561 0.07386 -0.02192 0.101 Uiso calc C31
H31c H 0.39203 -0.02521 0.01760 0.101 Uiso calc C31

loop_
_geom_angle_atom_site_label_1
_geom_angle_atom_site_label_2
_geom_angle_atom_site_label_3
_geom_angle
_geom_angle_publ_flag
C2 N1 C5 109.3(4) yes
C2 N1 C6 114.4(4) yes
C5 N1 C6 112.9(4) yes
N1 C2 C3 106.2(4) yes
N1 C2 C13 112.4(4) yes
C3 C2 C13 110.4(4) yes
C2 C3 C4 101.0(4) yes
C3 C4 C5 103.5(4) yes
N1 C5 C4 105.3(4) yes
N1 C5 C28 110.2(4) yes
C4 C5 C28 112.0(4) yes
N1 C6 C7 112.1(4) yes
C6 C7 C8 122.4(5) yes
C6 C7 C12 120.1(5) yes
C8 C7 C12 117.5(6) yes
C7 C8 C9 120.9(7) yes
C8 C9 C10 120.9(9) yes
C9 C10 C11 119.6(8) yes
C10 C11 C12 119.4(7) yes
C7 C12 C11 121.7(6) yes
C2 C13 O14 120.2(4) yes
C2 C13 N15 117.5(4) yes
O14 C13 N15 122.2(5) yes
C13 N15 C16 120.9(4) yes
N15 C16 C17 110.6(4) yes
N15 C16 C21 111.6(4) yes
C17 C16 C21 108.1(4) yes
C16 C17 O18 124.5(5) yes
C16 C17 O19 110.7(4) yes
O18 C17 O19 124.7(5) yes
C17 O19 C20 117.0(5) yes
C16 C21 C22 111.2(4) yes
C21 C22 C23 121.6(5) yes
C21 C22 C27 120.4(5) yes
C23 C22 C27 118.0(5) yes
C22 C23 C24 121.3(5) yes
C23 C24 C25 119.8(6) yes
C24 C25 C26 120.0(7) yes
C25 C26 C27 120.2(7) yes
C22 C27 C26 120.7(6) yes
C5 C28 O29 123.5(5) yes
C5 C28 O30 113.6(4) yes
O29 C28 O30 122.9(5) yes
C28 O30 C31 116.2(5) yes

loop_
_geom_bond_atom_site_label_1
_geom_bond_site_symmetry_1
_geom_bond_atom_site_label_2
_geom_bond_site_symmetry_2
_geom_bond_distance
_geom_bond_publ_flag
N1 . C2 . 1.475(6) yes
N1 . C5 . 1.475(6) yes
N1 . C6 . 1.467(6) yes
C2 . C3 . 1.541(8) yes
C2 . C13 . 1.510(7) yes
C3 . C4 . 1.547(8) yes
C4 . C5 . 1.532(8) yes
C5 . C28 . 1.510(7) yes
C6 . C7 . 1.505(8) yes
C7 . C8 . 1.373(8) yes
C7 . C12 . 1.382(9) yes
C8 . C9 . 1.395(13) yes
C9 . C10 . 1.345(15) yes
C10 . C11 . 1.384(11) yes
C11 . C12 . 1.386(11) yes
C13 . O14 . 1.243(7) yes
C13 . N15 . 1.339(6) yes
N15 . C16 . 1.435(6) yes
C16 . C17 . 1.537(7) yes
C16 . C21 . 1.542(7) yes
C17 . O18 . 1.175(6) yes
C17 . O19 . 1.323(6) yes
O19 . C20 . 1.449(7) yes
C21 . C22 . 1.527(8) yes
C22 . C23 . 1.377(8) yes
C22 . C27 . 1.376(8) yes
C23 . C24 . 1.390(8) yes
C24 . C25 . 1.362(10) yes
C25 . C26 . 1.364(12) yes
C26 . C27 . 1.393(10) yes
C28 . O29 . 1.221(6) yes
C28 . O30 . 1.301(6) yes
O30 . C31 . 1.446(8) yes

loop_
_geom_torsion_atom_site_label_1
_geom_torsion_atom_site_label_2
_geom_torsion_atom_site_label_3
_geom_torsion_atom_site_label_4
_geom_torsion
_geom_torsion_publ_flag
N1 C2 C3 C4 -32.2(5) yes
C2 C3 C4 C5 37.9(5) yes
C3 C4 C5 N1 -30.5(5) yes
C4 C5 N1 C2 10.3(4) yes
C5 N1 C2 C3 14.2(4) yes
C2 N1 C6 C7 -174.4(6) yes
C5 N1 C6 C7 59.8(5) yes
N1 C6 C7 C8 -110.8(6) yes
N1 C2 C13 N15 13.6(4) yes
C3 C2 C13 N15 -104.7(5) yes
C2 C13 N15 C16 170.4(6) yes
C13 N15 C16 C17 -65.4(5) yes
C13 N15 C16 C21 174.3(6) yes
N15 C16 C17 O19 148.4(5) yes
N15 C16 C21 C22 -68.0(5) yes
C16 C17 O19 C20 178.7(6) yes
C16 C21 C22 C23 93.2(5) yes
N1 C5 C28 O30 138.6(6) yes
C5 C28 O30 C31 -179.3(7) yes
